data_4304293
loop_
_publ_author_name
'Jacob Schneider'
'Young-A Lee'
'Javier P\'erez'
'William W. Brennessel'
'Christine Flaschenriem'
'Richard Eisenberg'

_publ_section_title
;
Strong Intra- and Intermolecular Aurophilic Interactions in a New Series of
Brilliantly Luminescent Dinuclear Cationic and Neutral Au(I)
Benzimidazolethiolate Complexes
;
_journal_name_full 'Inorganic Chemistry'
_journal_page_first 957
_journal_page_last 968
_journal_paper_doi 10.1021/ic701763x
_journal_volume 47
_journal_year 2008
_chemical_formula_moiety 'C64 H52 Au4 N4 S2 P4, 2.5(C3 H7 N O)'
_chemical_formula_sum 'C71.5 H69.5 Au4 N6.5 O2.5 P4 S2'
_chemical_formula_weight 2035.70
_chemical_name_common eisjs08
_chemical_name_systematic
;
 ?
;
_space_group_IT_number 15
_symmetry_cell_setting monoclinic
_symmetry_space_group_name_Hall '-C 2yc'
_symmetry_space_group_name_H-M 'C 1 2/c 1'
_atom_sites_solution_hydrogens geom
_atom_sites_solution_primary direct
_atom_sites_solution_secondary difmap
_audit_creation_method SHELXL-97
_cell_angle_alpha 90.00
_cell_angle_beta 102.887(1)
_cell_angle_gamma 90.00
_cell_formula_units_Z 8
_cell_length_a 32.4834(17)
_cell_length_b 17.0904(9)
_cell_length_c 25.3173(13)
_cell_measurement_reflns_used 7740
_cell_measurement_temperature 100.0(1)
_cell_measurement_theta_max 29.68
_cell_measurement_theta_min 2.26
_cell_volume 13701.0(12)
_computing_cell_refinement 'SAINT (Bruker, 2003)'
_computing_data_collection 'APEX2 (Bruker, 2004)'
_computing_data_reduction 'SAINT (Bruker, 2003)'
_computing_molecular_graphics 'SHELXTL (Bruker, 2000)'
_computing_publication_material 'SHELXTL (Bruker, 2000)'
_computing_structure_refinement 'SHELXL-97 (Sheldrick, 1997)'
_computing_structure_solution 'SHELXS-97 (Sheldrick, 1997)'
_diffrn_ambient_temperature 100.0(1)
_diffrn_measured_fraction_theta_full 0.981
_diffrn_measured_fraction_theta_max 0.981
_diffrn_measurement_device_type 'Bruker SMART APEX II CCD Platform'
_diffrn_measurement_method 'area detector, \w scans per \f'
_diffrn_radiation_monochromator graphite
_diffrn_radiation_source 'fine-focus sealed tube'
_diffrn_radiation_type MoK\a
_diffrn_radiation_wavelength 0.71073
_diffrn_reflns_av_R_equivalents 0.0481
_diffrn_reflns_av_sigmaI/netI 0.0427
_diffrn_reflns_limit_h_max 45
_diffrn_reflns_limit_h_min -46
_diffrn_reflns_limit_k_max 24
_diffrn_reflns_limit_k_min -23
_diffrn_reflns_limit_l_max 35
_diffrn_reflns_limit_l_min -34
_diffrn_reflns_number 104851
_diffrn_reflns_theta_full 30.51
_diffrn_reflns_theta_max 30.51
_diffrn_reflns_theta_min 1.29
_exptl_absorpt_coefficient_mu 8.746
_exptl_absorpt_correction_T_max 0.6489
_exptl_absorpt_correction_T_min 0.1358
_exptl_absorpt_correction_type multi-scan
_exptl_absorpt_process_details 'SADABS (Blessing, 1995)'
_exptl_crystal_colour yellow
_exptl_crystal_density_diffrn 1.974
_exptl_crystal_density_method 'not measured'
_exptl_crystal_description needle
_exptl_crystal_F_000 7776
_exptl_crystal_size_max 0.38
_exptl_crystal_size_mid 0.05
_exptl_crystal_size_min 0.05
_refine_diff_density_max 3.644
_refine_diff_density_min -2.244
_refine_diff_density_rms 0.431
_refine_ls_extinction_method none
_refine_ls_goodness_of_fit_ref 1.062
_refine_ls_hydrogen_treatment constr
_refine_ls_matrix_type full
_refine_ls_number_parameters 836
_refine_ls_number_reflns 20525
_refine_ls_number_restraints 8
_refine_ls_restrained_S_all 1.062
_refine_ls_R_factor_all 0.0556
_refine_ls_R_factor_gt 0.0335
_refine_ls_shift/su_max 0.004
_refine_ls_shift/su_mean 0.000
_refine_ls_structure_factor_coef Fsqd
_refine_ls_weighting_details 'calc w=1/[\s^2^(Fo^2^)+(0.0426P)^2^+40.4716P] where P=(Fo^2^+2Fc^2^)/3'
_refine_ls_weighting_scheme calc
_refine_ls_wR_factor_gt 0.0794
_refine_ls_wR_factor_ref 0.0902
_reflns_number_gt 15472
_reflns_number_total 20525
_reflns_threshold_expression >2sigma(I)
_cod_data_source_file ic701763x-file002_5.cif
_cod_data_source_block eisjs08
_cod_original_formula_sum 'C71.50 H69.50 Au4 N6.50 O2.50 P4 S2'
_cod_database_code 4304293

loop_
_symmetry_equiv_pos_as_xyz
'x, y, z'
'-x, y, -z+1/2'
'x+1/2, y+1/2, z'
'-x+1/2, y+1/2, -z+1/2'
'-x, -y, -z'
'x, -y, z-1/2'
'-x+1/2, -y+1/2, -z'
'x+1/2, -y+1/2, z-1/2'

loop_
_atom_site_label
_atom_site_type_symbol
_atom_site_fract_x
_atom_site_fract_y
_atom_site_fract_z
_atom_site_U_iso_or_equiv
_atom_site_adp_type
_atom_site_occupancy
_atom_site_symmetry_multiplicity
_atom_site_calc_flag
_atom_site_refinement_flags
_atom_site_disorder_assembly
_atom_site_disorder_group
Au1 Au 0.113488(6) 0.607451(11) 0.698180(8) 0.02897(5) Uani 1 1 d . . .
Au2 Au 0.042985(5) 0.569484(10) 0.743782(7) 0.02254(4) Uani 1 1 d . . .
S1 S 0.02427(4) 0.46973(7) 0.68062(5) 0.0290(2) Uani 1 1 d . . .
P1 P 0.13141(4) 0.71612(7) 0.74645(5) 0.0269(2) Uani 1 1 d . . .
P2 P 0.06499(4) 0.66463(7) 0.80706(5) 0.0237(2) Uani 1 1 d . . .
N1 N 0.10149(13) 0.5054(2) 0.65707(17) 0.0317(9) Uani 1 1 d . . .
N2 N 0.07236(14) 0.3879(2) 0.62606(17) 0.0317(9) Uani 1 1 d . . .
C1 C 0.06880(15) 0.4538(3) 0.6533(2) 0.0287(10) Uani 1 1 d . . .
C2 C 0.12915(16) 0.4685(3) 0.6309(2) 0.0340(11) Uani 1 1 d . . .
C3 C 0.16825(18) 0.4931(4) 0.6233(2) 0.0430(13) Uani 1 1 d . . .
H3A H 0.1799 0.5422 0.6364 0.052 Uiso 1 1 calc R . .
C4 C 0.18935(19) 0.4428(4) 0.5958(3) 0.0475(15) Uani 1 1 d . . .
H4A H 0.2163 0.4570 0.5901 0.057 Uiso 1 1 calc R . .
C5 C 0.17166(19) 0.3718(4) 0.5764(2) 0.0448(14) Uani 1 1 d . . .
H5A H 0.1870 0.3384 0.5577 0.054 Uiso 1 1 calc R . .
C6 C 0.13235(18) 0.3477(3) 0.5832(2) 0.0396(12) Uani 1 1 d . . .
H6A H 0.1205 0.2992 0.5691 0.048 Uiso 1 1 calc R . .
C7 C 0.11097(17) 0.3974(3) 0.6115(2) 0.0334(11) Uani 1 1 d . . .
C8 C 0.09034(14) 0.7469(3) 0.78048(19) 0.0243(9) Uani 1 1 d . . .
H8A H 0.0686 0.7767 0.7546 0.029 Uiso 1 1 calc R . .
H8B H 0.1029 0.7823 0.8107 0.029 Uiso 1 1 calc R . .
C9 C 0.14246(15) 0.7991(3) 0.7081(2) 0.0343(11) Uani 1 1 d . . .
C10 C 0.1361(2) 0.8754(3) 0.7215(3) 0.0510(16) Uani 1 1 d . . .
H10A H 0.1236 0.8866 0.7512 0.061 Uiso 1 1 calc R . .
C11 C 0.1481(2) 0.9361(4) 0.6916(4) 0.073(3) Uani 1 1 d . . .
H11A H 0.1428 0.9888 0.7001 0.088 Uiso 1 1 calc R . .
C12 C 0.1673(2) 0.9202(5) 0.6503(4) 0.083(3) Uani 1 1 d . . .
H12A H 0.1765 0.9622 0.6312 0.099 Uiso 1 1 calc R . .
C13 C 0.1737(2) 0.8450(5) 0.6358(3) 0.068(2) Uani 1 1 d . . .
H13A H 0.1865 0.8345 0.6063 0.081 Uiso 1 1 calc R . .
C14 C 0.16104(18) 0.7840(4) 0.6649(2) 0.0456(14) Uani 1 1 d . . .
H14A H 0.1652 0.7314 0.6551 0.055 Uiso 1 1 calc R . .
C15 C 0.17908(15) 0.7024(3) 0.7982(2) 0.0339(11) Uani 1 1 d . . .
C16 C 0.19332(19) 0.6268(4) 0.8131(2) 0.0480(15) Uani 1 1 d . . .
H16A H 0.1782 0.5830 0.7956 0.058 Uiso 1 1 calc R . .
C17 C 0.2295(2) 0.6155(6) 0.8534(3) 0.081(3) Uani 1 1 d . . .
H17A H 0.2390 0.5641 0.8642 0.097 Uiso 1 1 calc R . .
C18 C 0.2517(2) 0.6800(7) 0.8776(3) 0.086(3) Uani 1 1 d . . .
H18A H 0.2767 0.6725 0.9050 0.103 Uiso 1 1 calc R . .
C19 C 0.2384(2) 0.7540(7) 0.8631(3) 0.086(3) Uani 1 1 d . . .
H19A H 0.2541 0.7975 0.8803 0.103 Uiso 1 1 calc R . .
C20 C 0.2021(2) 0.7660(5) 0.8230(3) 0.0613(19) Uani 1 1 d . . .
H20A H 0.1930 0.8177 0.8126 0.074 Uiso 1 1 calc R . .
C21 C 0.10470(14) 0.6279(3) 0.86289(19) 0.0274(10) Uani 1 1 d . . .
C22 C 0.11151(16) 0.5473(3) 0.8690(2) 0.0349(11) Uani 1 1 d . . .
H22A H 0.0944 0.5121 0.8445 0.042 Uiso 1 1 calc R . .
C23 C 0.14271(19) 0.5186(3) 0.9103(2) 0.0424(13) Uani 1 1 d . . .
H23A H 0.1471 0.4637 0.9141 0.051 Uiso 1 1 calc R . .
C24 C 0.16761(18) 0.5688(4) 0.9459(2) 0.0432(13) Uani 1 1 d . . .
H24A H 0.1892 0.5489 0.9744 0.052 Uiso 1 1 calc R . .
C25 C 0.16113(18) 0.6492(4) 0.9401(2) 0.0406(13) Uani 1 1 d . . .
H25A H 0.1783 0.6841 0.9647 0.049 Uiso 1 1 calc R . .
C26 C 0.13005(16) 0.6780(3) 0.8991(2) 0.0344(11) Uani 1 1 d . . .
H26A H 0.1258 0.7329 0.8955 0.041 Uiso 1 1 calc R . .
C27 C 0.02462(14) 0.7077(3) 0.83754(19) 0.0275(9) Uani 1 1 d . . .
C28 C 0.00794(16) 0.6623(3) 0.8728(2) 0.0327(11) Uani 1 1 d . . .
H28A H 0.0192 0.6118 0.8829 0.039 Uiso 1 1 calc R . .
C29 C -0.02551(16) 0.6908(4) 0.8937(2) 0.0412(13) Uani 1 1 d . . .
H29A H -0.0374 0.6590 0.9173 0.049 Uiso 1 1 calc R . .
C30 C -0.04104(16) 0.7630(4) 0.8807(2) 0.0417(14) Uani 1 1 d . . .
H30A H -0.0637 0.7818 0.8953 0.050 Uiso 1 1 calc R . .
C31 C -0.02427(16) 0.8103(4) 0.8461(2) 0.0396(13) Uani 1 1 d . . .
H31A H -0.0353 0.8613 0.8373 0.047 Uiso 1 1 calc R . .
C32 C 0.00863(15) 0.7828(3) 0.8243(2) 0.0317(10) Uani 1 1 d . . .
H32A H 0.0202 0.8149 0.8006 0.038 Uiso 1 1 calc R . .
Au3 Au 0.430687(6) 0.609456(11) 0.588358(7) 0.02735(5) Uani 1 1 d . . .
Au4 Au 0.487496(5) 0.565964(10) 0.690387(7) 0.02426(4) Uani 1 1 d . . .
S2 S 0.44242(4) 0.46446(7) 0.69958(5) 0.0324(3) Uani 1 1 d . . .
P3 P 0.47165(4) 0.70921(7) 0.57328(5) 0.0275(2) Uani 1 1 d . . .
P4 P 0.53279(4) 0.66304(7) 0.67977(5) 0.0247(2) Uani 1 1 d . . .
N3 N 0.39403(12) 0.5170(2) 0.60114(16) 0.0296(9) Uani 1 1 d . . .
N4 N 0.37579(13) 0.3999(2) 0.63293(19) 0.0348(10) Uani 1 1 d . . .
C33 C 0.40207(15) 0.4604(3) 0.6405(2) 0.0282(10) Uani 1 1 d . . .
C34 C 0.35815(15) 0.4901(3) 0.5651(2) 0.0333(11) Uani 1 1 d . . .
C35 C 0.33344(16) 0.5260(4) 0.5193(2) 0.0392(12) Uani 1 1 d . . .
H35A H 0.3408 0.5754 0.5068 0.047 Uiso 1 1 calc R . .
C36 C 0.29737(19) 0.4858(4) 0.4928(2) 0.0483(15) Uani 1 1 d . . .
H36A H 0.2795 0.5084 0.4617 0.058 Uiso 1 1 calc R . .
C37 C 0.28726(19) 0.4135(4) 0.5109(3) 0.0531(17) Uani 1 1 d . . .
H37A H 0.2627 0.3872 0.4915 0.064 Uiso 1 1 calc R . .
C38 C 0.31166(19) 0.3785(4) 0.5561(3) 0.0490(15) Uani 1 1 d . . .
H38A H 0.3045 0.3284 0.5677 0.059 Uiso 1 1 calc R . .
C39 C 0.34726(16) 0.4187(3) 0.5846(2) 0.0363(12) Uani 1 1 d . . .
C40 C 0.50581(15) 0.7416(3) 0.63665(18) 0.0265(9) Uani 1 1 d . . .
H40A H 0.4886 0.7717 0.6573 0.032 Uiso 1 1 calc R . .
H40B H 0.5273 0.7776 0.6281 0.032 Uiso 1 1 calc R . .
C41 C 0.44443(16) 0.7974(3) 0.54436(19) 0.0330(11) Uani 1 1 d . . .
C42 C 0.4633(2) 0.8700(3) 0.5539(2) 0.0428(13) Uani 1 1 d . . .
H42A H 0.4902 0.8749 0.5779 0.051 Uiso 1 1 calc R . .
C43 C 0.4430(2) 0.9362(3) 0.5284(3) 0.0539(17) Uani 1 1 d . . .
H43A H 0.4557 0.9863 0.5353 0.065 Uiso 1 1 calc R . .
C44 C 0.4038(2) 0.9284(4) 0.4926(3) 0.0532(17) Uani 1 1 d . . .
H44A H 0.3898 0.9732 0.4749 0.064 Uiso 1 1 calc R . .
C45 C 0.3854(2) 0.8563(4) 0.4831(3) 0.0552(17) Uani 1 1 d . . .
H45A H 0.3589 0.8512 0.4585 0.066 Uiso 1 1 calc R . .
C46 C 0.40548(18) 0.7901(3) 0.5093(2) 0.0419(13) Uani 1 1 d . . .
H46A H 0.3923 0.7402 0.5030 0.050 Uiso 1 1 calc R . .
C47 C 0.50528(15) 0.6846(3) 0.52723(18) 0.0285(10) Uani 1 1 d . . .
C48 C 0.49856(18) 0.6158(3) 0.4976(2) 0.0356(11) Uani 1 1 d . . .
H48A H 0.4768 0.5809 0.5021 0.043 Uiso 1 1 calc R . .
C49 C 0.52360(19) 0.5978(3) 0.4614(2) 0.0397(13) Uani 1 1 d . . .
H49A H 0.5191 0.5504 0.4413 0.048 Uiso 1 1 calc R . .
C50 C 0.55465(18) 0.6480(3) 0.4545(2) 0.0367(12) Uani 1 1 d . . .
H50A H 0.5719 0.6352 0.4299 0.044 Uiso 1 1 calc R . .
C51 C 0.56121(17) 0.7178(3) 0.4833(2) 0.0355(11) Uani 1 1 d . . .
H51A H 0.5825 0.7530 0.4779 0.043 Uiso 1 1 calc R . .
C52 C 0.53660(16) 0.7359(3) 0.51973(19) 0.0317(10) Uani 1 1 d . . .
H52A H 0.5411 0.7835 0.5396 0.038 Uiso 1 1 calc R . .
C53 C 0.57346(17) 0.6310(3) 0.6461(2) 0.0357(11) Uani 1 1 d . . .
C54 C 0.5676(2) 0.5661(4) 0.6134(3) 0.0516(16) Uani 1 1 d . . .
H54A H 0.5437 0.5331 0.6116 0.062 Uiso 1 1 calc R . .
C55 C 0.5981(2) 0.5489(5) 0.5819(3) 0.0621(19) Uani 1 1 d . . .
H55A H 0.5947 0.5047 0.5586 0.075 Uiso 1 1 calc R . .
C56 C 0.6317(3) 0.5966(5) 0.5861(3) 0.067(2) Uani 1 1 d . . .
H56A H 0.6511 0.5867 0.5638 0.081 Uiso 1 1 calc R . .
C57 C 0.6389(2) 0.6572(5) 0.6200(4) 0.069(2) Uani 1 1 d . . .
H57A H 0.6642 0.6866 0.6242 0.083 Uiso 1 1 calc R . .
C58 C 0.6092(2) 0.6767(4) 0.6491(3) 0.0542(17) Uani 1 1 d . . .
H58A H 0.6132 0.7220 0.6714 0.065 Uiso 1 1 calc R . .
C59 C 0.56148(15) 0.7120(3) 0.74058(19) 0.0285(10) Uani 1 1 d . . .
C60 C 0.59205(15) 0.6697(3) 0.7769(2) 0.0322(10) Uani 1 1 d . . .
H60A H 0.5975 0.6168 0.7691 0.039 Uiso 1 1 calc R . .
C61 C 0.61454(18) 0.7041(3) 0.8240(2) 0.0399(12) Uani 1 1 d . . .
H61A H 0.6352 0.6749 0.8487 0.048 Uiso 1 1 calc R . .
C62 C 0.60662(18) 0.7818(4) 0.8352(2) 0.0442(14) Uani 1 1 d . . .
H62A H 0.6220 0.8057 0.8675 0.053 Uiso 1 1 calc R . .
C63 C 0.57683(19) 0.8236(3) 0.7997(2) 0.0420(13) Uani 1 1 d . . .
H63A H 0.5715 0.8764 0.8077 0.050 Uiso 1 1 calc R . .
C64 C 0.55411(17) 0.7894(3) 0.7518(2) 0.0333(11) Uani 1 1 d . . .
H64A H 0.5338 0.8191 0.7271 0.040 Uiso 1 1 calc R . .
O1 O 0.2280(3) 0.6755(4) 0.6223(5) 0.149(4) Uani 1 1 d D . .
C67 C 0.2556(4) 0.6259(6) 0.6264(6) 0.114(5) Uani 1 1 d D . .
H67A H 0.2659 0.6160 0.5947 0.137 Uiso 1 1 calc R . .
N5 N 0.2729(2) 0.5842(4) 0.6701(4) 0.085(2) Uani 1 1 d D . .
C68 C 0.2597(4) 0.5982(8) 0.7208(5) 0.137(5) Uani 1 1 d D . .
H68A H 0.2373 0.6378 0.7149 0.206 Uiso 1 1 calc R . .
H68B H 0.2839 0.6168 0.7483 0.206 Uiso 1 1 calc R . .
H68C H 0.2491 0.5494 0.7331 0.206 Uiso 1 1 calc R . .
C69 C 0.3032(3) 0.5258(5) 0.6691(5) 0.099(3) Uani 1 1 d D . .
H69A H 0.3063 0.5182 0.6318 0.149 Uiso 1 1 calc R . .
H69B H 0.2941 0.4767 0.6830 0.149 Uiso 1 1 calc R . .
H69C H 0.3304 0.5420 0.6919 0.149 Uiso 1 1 calc R . .
O2 O 0.2852(4) 0.9017(7) 0.6322(4) 0.197(6) Uani 1 1 d . . .
C70 C 0.2847(3) 0.8549(7) 0.6671(5) 0.102(3) Uani 1 1 d . . .
H70A H 0.2700 0.8075 0.6561 0.122 Uiso 1 1 calc R . .
N6 N 0.3022(2) 0.8613(4) 0.7191(3) 0.0719(18) Uani 1 1 d . . .
C71 C 0.3348(3) 0.9151(6) 0.7353(5) 0.105(4) Uani 1 1 d . . .
H71A H 0.3391 0.9444 0.7037 0.157 Uiso 1 1 calc R . .
H71B H 0.3609 0.8872 0.7519 0.157 Uiso 1 1 calc R . .
H71C H 0.3275 0.9514 0.7617 0.157 Uiso 1 1 calc R . .
C72 C 0.2967(6) 0.8105(9) 0.7584(6) 0.215(10) Uani 1 1 d . . .
H72A H 0.2803 0.7653 0.7416 0.323 Uiso 1 1 calc R . .
H72B H 0.2814 0.8369 0.7827 0.323 Uiso 1 1 calc R . .
H72C H 0.3242 0.7930 0.7792 0.323 Uiso 1 1 calc R . .
O3 O 0.1880(5) 0.7853(9) 0.5134(10) 0.159(7) Uani 0.50 1 d PD A -1
C73 C 0.2254(6) 0.7908(13) 0.5207(15) 0.159(7) Uani 0.50 1 d PD A -1
H73A H 0.2385 0.8345 0.5409 0.191 Uiso 0.50 1 calc PR A -1
N7 N 0.2505(7) 0.740(4) 0.503(4) 0.104(15) Uani 0.50 1 d PD A -1
C74 C 0.2301(6) 0.6698(14) 0.4742(10) 0.132(10) Uani 0.50 1 d PD A -1
H74A H 0.2513 0.6377 0.4622 0.199 Uiso 0.50 1 calc PR A -1
H74B H 0.2083 0.6860 0.4427 0.199 Uiso 0.50 1 calc PR A -1
H74C H 0.2170 0.6392 0.4989 0.199 Uiso 0.50 1 calc PR A -1
C75 C 0.2942(5) 0.7435(14) 0.5255(9) 0.105(7) Uani 0.50 1 d PD A -1
H75A H 0.3090 0.7042 0.5084 0.158 Uiso 0.50 1 calc PR A -1
H75B H 0.2993 0.7333 0.5645 0.158 Uiso 0.50 1 calc PR A -1
H75C H 0.3047 0.7958 0.5195 0.158 Uiso 0.50 1 calc PR A -1

loop_
_atom_site_aniso_label
_atom_site_aniso_U_11
_atom_site_aniso_U_22
_atom_site_aniso_U_33
_atom_site_aniso_U_23
_atom_site_aniso_U_13
_atom_site_aniso_U_12
Au1 0.02362(9) 0.03054(9) 0.03537(10) -0.00012(7) 0.01219(7) 0.00004(7)
Au2 0.01885(8) 0.02435(8) 0.02510(9) -0.00042(6) 0.00634(6) 0.00006(6)
S1 0.0268(6) 0.0274(6) 0.0342(6) -0.0052(5) 0.0094(5) -0.0016(5)
P1 0.0195(5) 0.0303(6) 0.0312(6) 0.0058(5) 0.0064(5) -0.0005(5)
P2 0.0196(5) 0.0267(6) 0.0255(6) -0.0006(4) 0.0063(4) -0.0014(4)
N1 0.032(2) 0.032(2) 0.035(2) -0.0010(17) 0.0136(18) 0.0027(17)
N2 0.035(2) 0.031(2) 0.030(2) -0.0018(17) 0.0097(18) 0.0042(17)
C1 0.031(2) 0.026(2) 0.030(2) -0.0001(19) 0.010(2) 0.0044(19)
C2 0.033(3) 0.038(3) 0.032(3) 0.002(2) 0.011(2) 0.007(2)
C3 0.038(3) 0.053(3) 0.042(3) 0.000(3) 0.018(3) 0.007(3)
C4 0.038(3) 0.065(4) 0.044(3) 0.000(3) 0.018(3) 0.013(3)
C5 0.047(3) 0.064(4) 0.025(3) -0.003(3) 0.010(2) 0.024(3)
C6 0.045(3) 0.044(3) 0.031(3) -0.004(2) 0.011(2) 0.016(2)
C7 0.040(3) 0.037(3) 0.024(2) 0.005(2) 0.010(2) 0.015(2)
C8 0.021(2) 0.021(2) 0.030(2) 0.0039(18) 0.0043(18) 0.0001(17)
C9 0.023(2) 0.038(3) 0.042(3) 0.016(2) 0.009(2) 0.000(2)
C10 0.048(4) 0.041(3) 0.070(4) 0.017(3) 0.026(3) 0.004(3)
C11 0.066(5) 0.042(4) 0.122(7) 0.040(4) 0.043(5) 0.011(3)
C12 0.065(5) 0.071(5) 0.131(8) 0.069(5) 0.060(5) 0.023(4)
C13 0.056(4) 0.084(5) 0.073(5) 0.044(4) 0.035(4) 0.019(4)
C14 0.039(3) 0.051(3) 0.049(3) 0.022(3) 0.015(3) 0.004(3)
C15 0.020(2) 0.045(3) 0.038(3) 0.011(2) 0.008(2) -0.001(2)
C16 0.037(3) 0.068(4) 0.043(3) 0.017(3) 0.017(3) 0.019(3)
C17 0.054(5) 0.133(8) 0.060(5) 0.053(5) 0.022(4) 0.052(5)
C18 0.024(3) 0.167(10) 0.061(5) 0.042(6) -0.003(3) -0.002(5)
C19 0.034(3) 0.141(9) 0.070(5) 0.029(5) -0.018(3) -0.037(5)
C20 0.038(3) 0.075(5) 0.062(4) 0.020(4) -0.008(3) -0.021(3)
C21 0.024(2) 0.033(2) 0.028(2) 0.0043(19) 0.0114(19) 0.0009(18)
C22 0.031(3) 0.039(3) 0.034(3) 0.008(2) 0.007(2) 0.001(2)
C23 0.045(3) 0.040(3) 0.041(3) 0.009(2) 0.007(3) 0.003(2)
C24 0.034(3) 0.057(4) 0.035(3) 0.014(3) 0.000(2) -0.001(3)
C25 0.040(3) 0.053(3) 0.026(3) -0.001(2) 0.001(2) -0.008(3)
C26 0.032(3) 0.040(3) 0.030(3) 0.005(2) 0.004(2) -0.002(2)
C27 0.023(2) 0.034(2) 0.025(2) -0.0058(19) 0.0061(18) -0.0050(19)
C28 0.030(2) 0.038(3) 0.030(3) -0.009(2) 0.008(2) -0.009(2)
C29 0.030(3) 0.061(4) 0.036(3) -0.020(3) 0.015(2) -0.018(3)
C30 0.024(2) 0.068(4) 0.033(3) -0.023(3) 0.006(2) -0.002(2)
C31 0.030(3) 0.050(3) 0.034(3) -0.015(2) -0.002(2) 0.010(2)
C32 0.029(2) 0.037(3) 0.028(2) -0.009(2) 0.004(2) 0.001(2)
Au3 0.02625(9) 0.03422(10) 0.01987(9) 0.00026(7) 0.00148(7) 0.00506(7)
Au4 0.02529(9) 0.02391(8) 0.02069(9) -0.00038(6) -0.00101(6) 0.00105(6)
S2 0.0349(6) 0.0262(6) 0.0305(6) 0.0011(5) -0.0049(5) -0.0057(5)
P3 0.0310(6) 0.0306(6) 0.0206(6) 0.0031(5) 0.0052(5) 0.0077(5)
P4 0.0235(6) 0.0282(6) 0.0216(6) 0.0016(4) 0.0036(4) 0.0032(4)
N3 0.026(2) 0.038(2) 0.024(2) -0.0076(17) 0.0048(16) 0.0021(17)
N4 0.027(2) 0.032(2) 0.043(3) -0.0089(19) 0.0013(18) 0.0017(17)
C33 0.027(2) 0.029(2) 0.029(2) -0.0099(19) 0.0058(19) 0.0018(19)
C34 0.025(2) 0.045(3) 0.028(2) -0.013(2) 0.0022(19) 0.007(2)
C35 0.031(3) 0.055(3) 0.028(3) -0.004(2) 0.000(2) 0.012(2)
C36 0.036(3) 0.065(4) 0.039(3) -0.014(3) -0.003(2) 0.012(3)
C37 0.029(3) 0.070(4) 0.052(4) -0.024(3) -0.008(3) 0.005(3)
C38 0.040(3) 0.044(3) 0.058(4) -0.014(3) -0.001(3) 0.002(3)
C39 0.024(2) 0.039(3) 0.041(3) -0.011(2) -0.003(2) 0.005(2)
C40 0.030(2) 0.028(2) 0.022(2) 0.0024(18) 0.0081(18) 0.0048(19)
C41 0.037(3) 0.041(3) 0.022(2) 0.002(2) 0.008(2) 0.016(2)
C42 0.051(3) 0.038(3) 0.035(3) 0.001(2) 0.003(3) 0.010(3)
C43 0.075(5) 0.034(3) 0.050(4) 0.001(3) 0.009(3) 0.021(3)
C44 0.064(4) 0.051(4) 0.045(4) 0.013(3) 0.013(3) 0.032(3)
C45 0.047(4) 0.067(4) 0.044(4) 0.012(3) -0.006(3) 0.020(3)
C46 0.041(3) 0.045(3) 0.039(3) 0.007(2) 0.005(2) 0.011(2)
C47 0.033(2) 0.032(2) 0.020(2) 0.0044(18) 0.0053(19) 0.011(2)
C48 0.048(3) 0.030(2) 0.030(3) -0.001(2) 0.008(2) 0.001(2)
C49 0.058(4) 0.035(3) 0.027(3) -0.003(2) 0.009(2) 0.012(3)
C50 0.043(3) 0.043(3) 0.024(2) 0.000(2) 0.007(2) 0.016(2)
C51 0.036(3) 0.043(3) 0.027(3) 0.001(2) 0.007(2) 0.007(2)
C52 0.038(3) 0.034(2) 0.024(2) -0.0017(19) 0.007(2) 0.007(2)
C53 0.034(3) 0.047(3) 0.027(2) 0.006(2) 0.008(2) 0.017(2)
C54 0.040(3) 0.068(4) 0.043(3) -0.011(3) 0.002(3) 0.019(3)
C55 0.073(5) 0.071(5) 0.040(4) -0.005(3) 0.006(3) 0.026(4)
C56 0.064(5) 0.090(6) 0.056(4) 0.028(4) 0.032(4) 0.024(4)
C57 0.061(5) 0.061(4) 0.101(6) 0.019(4) 0.050(5) 0.023(4)
C58 0.044(3) 0.050(3) 0.079(5) 0.018(3) 0.036(3) 0.016(3)
C59 0.031(2) 0.034(2) 0.021(2) 0.0005(19) 0.0057(18) -0.004(2)
C60 0.028(2) 0.037(3) 0.029(3) 0.005(2) 0.002(2) -0.004(2)
C61 0.038(3) 0.051(3) 0.027(3) 0.005(2) -0.002(2) -0.012(2)
C62 0.043(3) 0.058(4) 0.030(3) -0.002(3) 0.004(2) -0.025(3)
C63 0.050(3) 0.044(3) 0.033(3) -0.010(2) 0.012(3) -0.016(3)
C64 0.035(3) 0.034(3) 0.032(3) 0.003(2) 0.011(2) -0.003(2)
O1 0.099(6) 0.091(5) 0.283(13) 0.009(6) 0.101(7) 0.019(4)
C67 0.112(9) 0.062(6) 0.204(14) -0.007(7) 0.113(10) -0.009(6)
N5 0.059(4) 0.059(4) 0.154(8) -0.014(5) 0.058(5) 0.003(3)
C68 0.120(10) 0.167(12) 0.139(11) -0.066(9) 0.057(9) 0.029(8)
C69 0.092(7) 0.075(6) 0.156(10) -0.005(6) 0.078(7) 0.015(5)
O2 0.258(13) 0.204(11) 0.106(7) 0.042(7) -0.007(8) -0.148(10)
C70 0.071(6) 0.100(8) 0.126(10) 0.001(7) 0.002(6) -0.013(6)
N6 0.064(4) 0.084(5) 0.066(4) 0.002(4) 0.011(3) -0.032(4)
C71 0.091(7) 0.111(8) 0.128(9) -0.053(7) 0.058(7) -0.030(6)
C72 0.34(3) 0.150(14) 0.136(13) 0.048(11) 0.002(15) -0.093(16)
O3 0.078(8) 0.092(8) 0.32(2) -0.057(11) 0.067(13) -0.015(8)
C73 0.078(8) 0.092(8) 0.32(2) -0.057(11) 0.067(13) -0.015(8)
N7 0.066(7) 0.10(3) 0.146(19) -0.06(3) 0.025(8) 0.023(9)
C74 0.079(14) 0.17(2) 0.14(2) -0.100(19) 0.012(14) 0.005(15)
C75 0.067(12) 0.15(2) 0.110(17) -0.049(15) 0.040(11) -0.006(13)

loop_
_atom_type_symbol
_atom_type_description
_atom_type_scat_dispersion_real
_atom_type_scat_dispersion_imag
_atom_type_scat_source
C C 0.0033 0.0016 'International Tables Vol C Tables 4.2.6.8 and 6.1.1.4'
H H 0.0000 0.0000 'International Tables Vol C Tables 4.2.6.8 and 6.1.1.4'
N N 0.0061 0.0033 'International Tables Vol C Tables 4.2.6.8 and 6.1.1.4'
O O 0.0106 0.0060 'International Tables Vol C Tables 4.2.6.8 and 6.1.1.4'
P P 0.1023 0.0942 'International Tables Vol C Tables 4.2.6.8 and 6.1.1.4'
S S 0.1246 0.1234 'International Tables Vol C Tables 4.2.6.8 and 6.1.1.4'
Au Au -2.0133 8.8022 'International Tables Vol C Tables 4.2.6.8 and 6.1.1.4'

loop_
_geom_angle_atom_site_label_1
_geom_angle_atom_site_label_2
_geom_angle_atom_site_label_3
_geom_angle
_geom_angle_site_symmetry_1
_geom_angle_site_symmetry_3
_geom_angle_publ_flag
N1 Au1 P1 175.70(13) . . ?
N1 Au1 Au2 86.13(11) . . ?
P1 Au1 Au2 95.88(3) . . ?
P2 Au2 S1 176.88(4) . . ?
P2 Au2 Au1 88.17(3) . . ?
S1 Au2 Au1 89.93(3) . . ?
P2 Au2 Au2 94.75(3) . 2_556 ?
S1 Au2 Au2 87.94(3) . 2_556 ?
Au1 Au2 Au2 158.085(9) . 2_556 ?
C1 S1 Au2 105.84(17) . . ?
C9 P1 C15 104.6(2) . . ?
C9 P1 C8 106.5(2) . . ?
C15 P1 C8 107.1(2) . . ?
C9 P1 Au1 114.8(2) . . ?
C15 P1 Au1 111.52(19) . . ?
C8 P1 Au1 111.78(15) . . ?
C21 P2 C27 105.4(2) . . ?
C21 P2 C8 104.7(2) . . ?
C27 P2 C8 105.8(2) . . ?
C21 P2 Au2 111.11(17) . . ?
C27 P2 Au2 116.32(15) . . ?
C8 P2 Au2 112.64(16) . . ?
C1 N1 C2 104.4(4) . . ?
C1 N1 Au1 130.5(3) . . ?
C2 N1 Au1 124.7(3) . . ?
C1 N2 C7 103.0(4) . . ?
N2 C1 N1 115.1(4) . . ?
N2 C1 S1 120.4(4) . . ?
N1 C1 S1 124.5(4) . . ?
N1 C2 C3 129.8(5) . . ?
N1 C2 C7 107.3(4) . . ?
C3 C2 C7 122.8(5) . . ?
C4 C3 C2 117.0(6) . . ?
C4 C3 H3A 121.5 . . ?
C2 C3 H3A 121.5 . . ?
C3 C4 C5 120.7(6) . . ?
C3 C4 H4A 119.6 . . ?
C5 C4 H4A 119.6 . . ?
C4 C5 C6 122.4(5) . . ?
C4 C5 H5A 118.8 . . ?
C6 C5 H5A 118.8 . . ?
C5 C6 C7 117.4(5) . . ?
C5 C6 H6A 121.3 . . ?
C7 C6 H6A 121.3 . . ?
C2 C7 C6 119.6(5) . . ?
C2 C7 N2 110.1(4) . . ?
C6 C7 N2 130.3(5) . . ?
P1 C8 P2 112.9(2) . . ?
P1 C8 H8A 109.0 . . ?
P2 C8 H8A 109.0 . . ?
P1 C8 H8B 109.0 . . ?
P2 C8 H8B 109.0 . . ?
H8A C8 H8B 107.8 . . ?
C10 C9 C14 119.2(5) . . ?
C10 C9 P1 123.7(4) . . ?
C14 C9 P1 117.0(4) . . ?
C9 C10 C11 119.8(6) . . ?
C9 C10 H10A 120.1 . . ?
C11 C10 H10A 120.1 . . ?
C12 C11 C10 120.2(7) . . ?
C12 C11 H11A 119.9 . . ?
C10 C11 H11A 119.9 . . ?
C11 C12 C13 121.2(6) . . ?
C11 C12 H12A 119.4 . . ?
C13 C12 H12A 119.4 . . ?
C12 C13 C14 118.8(7) . . ?
C12 C13 H13A 120.6 . . ?
C14 C13 H13A 120.6 . . ?
C9 C14 C13 120.7(6) . . ?
C9 C14 H14A 119.6 . . ?
C13 C14 H14A 119.6 . . ?
C20 C15 C16 119.4(6) . . ?
C20 C15 P1 121.0(4) . . ?
C16 C15 P1 119.6(5) . . ?
C17 C16 C15 120.2(7) . . ?
C17 C16 H16A 119.9 . . ?
C15 C16 H16A 119.9 . . ?
C18 C17 C16 119.2(8) . . ?
C18 C17 H17A 120.4 . . ?
C16 C17 H17A 120.4 . . ?
C19 C18 C17 121.2(7) . . ?
C19 C18 H18A 119.4 . . ?
C17 C18 H18A 119.4 . . ?
C18 C19 C20 120.1(8) . . ?
C18 C19 H19A 119.9 . . ?
C20 C19 H19A 119.9 . . ?
C15 C20 C19 119.9(7) . . ?
C15 C20 H20A 120.0 . . ?
C19 C20 H20A 120.0 . . ?
C26 C21 C22 118.7(5) . . ?
C26 C21 P2 121.4(4) . . ?
C22 C21 P2 119.9(4) . . ?
C23 C22 C21 120.6(5) . . ?
C23 C22 H22A 119.7 . . ?
C21 C22 H22A 119.7 . . ?
C24 C23 C22 120.2(5) . . ?
C24 C23 H23A 119.9 . . ?
C22 C23 H23A 119.9 . . ?
C23 C24 C25 119.7(5) . . ?
C23 C24 H24A 120.1 . . ?
C25 C24 H24A 120.1 . . ?
C26 C25 C24 120.2(5) . . ?
C26 C25 H25A 119.9 . . ?
C24 C25 H25A 119.9 . . ?
C25 C26 C21 120.6(5) . . ?
C25 C26 H26A 119.7 . . ?
C21 C26 H26A 119.7 . . ?
C28 C27 C32 119.5(4) . . ?
C28 C27 P2 118.1(4) . . ?
C32 C27 P2 122.3(4) . . ?
C27 C28 C29 119.9(5) . . ?
C27 C28 H28A 120.0 . . ?
C29 C28 H28A 120.0 . . ?
C30 C29 C28 120.5(5) . . ?
C30 C29 H29A 119.8 . . ?
C28 C29 H29A 119.8 . . ?
C29 C30 C31 120.6(5) . . ?
C29 C30 H30A 119.7 . . ?
C31 C30 H30A 119.7 . . ?
C32 C31 C30 119.9(5) . . ?
C32 C31 H31A 120.0 . . ?
C30 C31 H31A 120.0 . . ?
C31 C32 C27 119.5(5) . . ?
C31 C32 H32A 120.3 . . ?
C27 C32 H32A 120.3 . . ?
N3 Au3 P3 178.75(11) . . ?
N3 Au3 Au4 86.49(11) . . ?
P3 Au3 Au4 93.56(3) . . ?
P4 Au4 S2 178.17(5) . . ?
P4 Au4 Au3 90.44(3) . . ?
S2 Au4 Au3 89.46(3) . . ?
P4 Au4 Au4 94.78(3) . 2_656 ?
S2 Au4 Au4 86.16(3) . 2_656 ?
Au3 Au4 Au4 152.014(9) . 2_656 ?
C33 S2 Au4 108.18(17) . . ?
C47 P3 C41 104.0(2) . . ?
C47 P3 C40 107.5(2) . . ?
C41 P3 C40 104.4(2) . . ?
C47 P3 Au3 113.39(17) . . ?
C41 P3 Au3 116.39(19) . . ?
C40 P3 Au3 110.39(16) . . ?
C53 P4 C59 104.4(2) . . ?
C53 P4 C40 104.1(2) . . ?
C59 P4 C40 104.8(2) . . ?
C53 P4 Au4 113.2(2) . . ?
C59 P4 Au4 117.35(16) . . ?
C40 P4 Au4 111.74(16) . . ?
C33 N3 C34 103.9(4) . . ?
C33 N3 Au3 129.5(3) . . ?
C34 N3 Au3 125.7(4) . . ?
C33 N4 C39 103.0(4) . . ?
N4 C33 N3 115.7(4) . . ?
N4 C33 S2 119.1(4) . . ?
N3 C33 S2 125.2(4) . . ?
N3 C34 C39 107.4(4) . . ?
N3 C34 C35 130.0(5) . . ?
C39 C34 C35 122.4(5) . . ?
C36 C35 C34 116.7(6) . . ?
C36 C35 H35A 121.7 . . ?
C34 C35 H35A 121.7 . . ?
C37 C36 C35 121.1(6) . . ?
C37 C36 H36A 119.4 . . ?
C35 C36 H36A 119.4 . . ?
C38 C37 C36 122.0(6) . . ?
C38 C37 H37A 119.0 . . ?
C36 C37 H37A 119.0 . . ?
C37 C38 C39 118.1(6) . . ?
C37 C38 H38A 120.9 . . ?
C39 C38 H38A 120.9 . . ?
C34 C39 N4 109.9(4) . . ?
C34 C39 C38 119.6(5) . . ?
N4 C39 C38 130.4(6) . . ?
P3 C40 P4 114.8(2) . . ?
P3 C40 H40A 108.6 . . ?
P4 C40 H40A 108.6 . . ?
P3 C40 H40B 108.6 . . ?
P4 C40 H40B 108.6 . . ?
H40A C40 H40B 107.5 . . ?
C46 C41 C42 120.1(5) . . ?
C46 C41 P3 118.6(4) . . ?
C42 C41 P3 121.2(4) . . ?
C41 C42 C43 120.1(6) . . ?
C41 C42 H42A 119.9 . . ?
C43 C42 H42A 119.9 . . ?
C42 C43 C44 119.6(6) . . ?
C42 C43 H43A 120.2 . . ?
C44 C43 H43A 120.2 . . ?
C45 C44 C43 120.0(5) . . ?
C45 C44 H44A 120.0 . . ?
C43 C44 H44A 120.0 . . ?
C44 C45 C46 120.5(6) . . ?
C44 C45 H45A 119.7 . . ?
C46 C45 H45A 119.7 . . ?
C41 C46 C45 119.7(6) . . ?
C41 C46 H46A 120.2 . . ?
C45 C46 H46A 120.2 . . ?
C48 C47 C52 119.6(5) . . ?
C48 C47 P3 120.0(4) . . ?
C52 C47 P3 120.4(4) . . ?
C47 C48 C49 120.0(5) . . ?
C47 C48 H48A 120.0 . . ?
C49 C48 H48A 120.0 . . ?
C50 C49 C48 120.2(5) . . ?
C50 C49 H49A 119.9 . . ?
C48 C49 H49A 119.9 . . ?
C49 C50 C51 120.3(5) . . ?
C49 C50 H50A 119.9 . . ?
C51 C50 H50A 119.9 . . ?
C52 C51 C50 119.9(5) . . ?
C52 C51 H51A 120.1 . . ?
C50 C51 H51A 120.1 . . ?
C51 C52 C47 120.0(5) . . ?
C51 C52 H52A 120.0 . . ?
C47 C52 H52A 120.0 . . ?
C54 C53 C58 119.3(5) . . ?
C54 C53 P4 120.7(5) . . ?
C58 C53 P4 119.6(4) . . ?
C53 C54 C55 118.7(7) . . ?
C53 C54 H54A 120.7 . . ?
C55 C54 H54A 120.7 . . ?
C56 C55 C54 118.8(7) . . ?
C56 C55 H55A 120.6 . . ?
C54 C55 H55A 120.6 . . ?
C57 C56 C55 122.7(7) . . ?
C57 C56 H56A 118.6 . . ?
C55 C56 H56A 118.6 . . ?
C56 C57 C58 119.4(8) . . ?
C56 C57 H57A 120.3 . . ?
C58 C57 H57A 120.3 . . ?
C57 C58 C53 120.8(7) . . ?
C57 C58 H58A 119.6 . . ?
C53 C58 H58A 119.6 . . ?
C64 C59 C60 119.4(5) . . ?
C64 C59 P4 122.3(4) . . ?
C60 C59 P4 118.3(4) . . ?
C61 C60 C59 120.6(5) . . ?
C61 C60 H60A 119.7 . . ?
C59 C60 H60A 119.7 . . ?
C60 C61 C62 119.6(5) . . ?
C60 C61 H61A 120.2 . . ?
C62 C61 H61A 120.2 . . ?
C63 C62 C61 120.1(5) . . ?
C63 C62 H62A 120.0 . . ?
C61 C62 H62A 120.0 . . ?
C62 C63 C64 120.7(5) . . ?
C62 C63 H63A 119.6 . . ?
C64 C63 H63A 119.6 . . ?
C59 C64 C63 119.6(5) . . ?
C59 C64 H64A 120.2 . . ?
C63 C64 H64A 120.2 . . ?
O1 C67 N5 127.4(11) . . ?
O1 C67 H67A 116.3 . . ?
N5 C67 H67A 116.3 . . ?
C67 N5 C69 122.2(9) . . ?
C67 N5 C68 119.4(8) . . ?
C69 N5 C68 118.4(10) . . ?
N5 C68 H68A 109.5 . . ?
N5 C68 H68B 109.5 . . ?
H68A C68 H68B 109.5 . . ?
N5 C68 H68C 109.5 . . ?
H68A C68 H68C 109.5 . . ?
H68B C68 H68C 109.5 . . ?
N5 C69 H69A 109.5 . . ?
N5 C69 H69B 109.5 . . ?
H69A C69 H69B 109.5 . . ?
N5 C69 H69C 109.5 . . ?
H69A C69 H69C 109.5 . . ?
H69B C69 H69C 109.5 . . ?
O2 C70 N6 127.6(11) . . ?
O2 C70 H70A 116.2 . . ?
N6 C70 H70A 116.2 . . ?
C70 N6 C72 125.4(10) . . ?
C70 N6 C71 118.7(9) . . ?
C72 N6 C71 114.9(10) . . ?
N6 C71 H71A 109.5 . . ?
N6 C71 H71B 109.5 . . ?
H71A C71 H71B 109.5 . . ?
N6 C71 H71C 109.5 . . ?
H71A C71 H71C 109.5 . . ?
H71B C71 H71C 109.5 . . ?
N6 C72 H72A 109.5 . . ?
N6 C72 H72B 109.5 . . ?
H72A C72 H72B 109.5 . . ?
N6 C72 H72C 109.5 . . ?
H72A C72 H72C 109.5 . . ?
H72B C72 H72C 109.5 . . ?
O3 C73 N7 125(2) . . ?
O3 C73 H73A 117.6 . . ?
N7 C73 H73A 117.6 . . ?
C73 N7 C75 117(3) . . ?
C73 N7 C74 117(2) . . ?
C75 N7 C74 123(3) . . ?
N7 C74 H74A 109.5 . . ?
N7 C74 H74B 109.5 . . ?
H74A C74 H74B 109.5 . . ?
N7 C74 H74C 109.5 . . ?
H74A C74 H74C 109.5 . . ?
H74B C74 H74C 109.5 . . ?
N7 C75 H75A 109.5 . . ?
N7 C75 H75B 109.5 . . ?
H75A C75 H75B 109.5 . . ?
N7 C75 H75C 109.5 . . ?
H75A C75 H75C 109.5 . . ?
H75B C75 H75C 109.5 . . ?

loop_
_geom_bond_atom_site_label_1
_geom_bond_atom_site_label_2
_geom_bond_distance
_geom_bond_site_symmetry_2
_geom_bond_publ_flag
Au1 N1 2.023(4) . ?
Au1 P1 2.2281(13) . ?
Au1 Au2 2.8597(3) . ?
Au2 P2 2.2827(12) . ?
Au2 S1 2.3237(12) . ?
Au2 Au2 2.8793(4) 2_556 ?
S1 C1 1.759(5) . ?
P1 C9 1.800(5) . ?
P1 C15 1.807(5) . ?
P1 C8 1.819(5) . ?
P2 C21 1.801(5) . ?
P2 C27 1.819(5) . ?
P2 C8 1.831(4) . ?
N1 C1 1.368(6) . ?
N1 C2 1.381(6) . ?
N2 C1 1.337(6) . ?
N2 C7 1.393(7) . ?
C2 C3 1.392(7) . ?
C2 C7 1.392(8) . ?
C3 C4 1.381(8) . ?
C3 H3A 0.9500 . ?
C4 C5 1.385(9) . ?
C4 H4A 0.9500 . ?
C5 C6 1.388(8) . ?
C5 H5A 0.9500 . ?
C6 C7 1.393(7) . ?
C6 H6A 0.9500 . ?
C8 H8A 0.9900 . ?
C8 H8B 0.9900 . ?
C9 C10 1.375(8) . ?
C9 C14 1.385(8) . ?
C10 C11 1.389(8) . ?
C10 H10A 0.9500 . ?
C11 C12 1.360(11) . ?
C11 H11A 0.9500 . ?
C12 C13 1.366(12) . ?
C12 H12A 0.9500 . ?
C13 C14 1.391(8) . ?
C13 H13A 0.9500 . ?
C14 H14A 0.9500 . ?
C15 C20 1.387(9) . ?
C15 C16 1.396(8) . ?
C16 C17 1.387(9) . ?
C16 H16A 0.9500 . ?
C17 C18 1.384(13) . ?
C17 H17A 0.9500 . ?
C18 C19 1.359(13) . ?
C18 H18A 0.9500 . ?
C19 C20 1.390(9) . ?
C19 H19A 0.9500 . ?
C20 H20A 0.9500 . ?
C21 C26 1.384(7) . ?
C21 C22 1.399(7) . ?
C22 C23 1.373(7) . ?
C22 H22A 0.9500 . ?
C23 C24 1.371(8) . ?
C23 H23A 0.9500 . ?
C24 C25 1.392(8) . ?
C24 H24A 0.9500 . ?
C25 C26 1.369(7) . ?
C25 H25A 0.9500 . ?
C26 H26A 0.9500 . ?
C27 C28 1.382(7) . ?
C27 C32 1.398(7) . ?
C28 C29 1.398(7) . ?
C28 H28A 0.9500 . ?
C29 C30 1.346(9) . ?
C29 H29A 0.9500 . ?
C30 C31 1.390(9) . ?
C30 H30A 0.9500 . ?
C31 C32 1.389(7) . ?
C31 H31A 0.9500 . ?
C32 H32A 0.9500 . ?
Au3 N3 2.047(4) . ?
Au3 P3 2.2471(13) . ?
Au3 Au4 2.9162(3) . ?
Au4 P4 2.2728(12) . ?
Au4 S2 2.3151(12) . ?
Au4 Au4 2.9457(4) 2_656 ?
S2 C33 1.757(5) . ?
P3 C47 1.816(5) . ?
P3 C41 1.817(5) . ?
P3 C40 1.821(5) . ?
P4 C53 1.809(5) . ?
P4 C59 1.816(5) . ?
P4 C40 1.827(5) . ?
N3 C33 1.371(6) . ?
N3 C34 1.389(6) . ?
N4 C33 1.328(6) . ?
N4 C39 1.398(7) . ?
C34 C39 1.392(8) . ?
C34 C35 1.396(7) . ?
C35 C36 1.395(8) . ?
C35 H35A 0.9500 . ?
C36 C37 1.382(10) . ?
C36 H36A 0.9500 . ?
C37 C38 1.376(9) . ?
C37 H37A 0.9500 . ?
C38 C39 1.399(8) . ?
C38 H38A 0.9500 . ?
C40 H40A 0.9900 . ?
C40 H40B 0.9900 . ?
C41 C46 1.380(8) . ?
C41 C42 1.382(8) . ?
C42 C43 1.393(8) . ?
C42 H42A 0.9500 . ?
C43 C44 1.394(10) . ?
C43 H43A 0.9500 . ?
C44 C45 1.366(10) . ?
C44 H44A 0.9500 . ?
C45 C46 1.397(8) . ?
C45 H45A 0.9500 . ?
C46 H46A 0.9500 . ?
C47 C48 1.386(7) . ?
C47 C52 1.388(7) . ?
C48 C49 1.389(8) . ?
C48 H48A 0.9500 . ?
C49 C50 1.365(8) . ?
C49 H49A 0.9500 . ?
C50 C51 1.389(7) . ?
C50 H50A 0.9500 . ?
C51 C52 1.384(7) . ?
C51 H51A 0.9500 . ?
C52 H52A 0.9500 . ?
C53 C54 1.373(8) . ?
C53 C58 1.387(9) . ?
C54 C55 1.434(9) . ?
C54 H54A 0.9500 . ?
C55 C56 1.348(11) . ?
C55 H55A 0.9500 . ?
C56 C57 1.332(12) . ?
C56 H56A 0.9500 . ?
C57 C58 1.378(8) . ?
C57 H57A 0.9500 . ?
C58 H58A 0.9500 . ?
C59 C64 1.385(7) . ?
C59 C60 1.395(7) . ?
C60 C61 1.384(7) . ?
C60 H60A 0.9500 . ?
C61 C62 1.394(8) . ?
C61 H61A 0.9500 . ?
C62 C63 1.366(8) . ?
C62 H62A 0.9500 . ?
C63 C64 1.400(7) . ?
C63 H63A 0.9500 . ?
C64 H64A 0.9500 . ?
O1 C67 1.221(11) . ?
C67 N5 1.331(15) . ?
C67 H67A 0.9500 . ?
N5 C69 1.406(10) . ?
N5 C68 1.461(13) . ?
C68 H68A 0.9800 . ?
C68 H68B 0.9800 . ?
C68 H68C 0.9800 . ?
C69 H69A 0.9800 . ?
C69 H69B 0.9800 . ?
C69 H69C 0.9800 . ?
O2 C70 1.193(13) . ?
C70 N6 1.316(13) . ?
C70 H70A 0.9500 . ?
N6 C72 1.363(14) . ?
N6 C71 1.393(10) . ?
C71 H71A 0.9800 . ?
C71 H71B 0.9800 . ?
C71 H71C 0.9800 . ?
C72 H72A 0.9800 . ?
C72 H72B 0.9800 . ?
C72 H72C 0.9800 . ?
O3 C73 1.193(17) . ?
C73 N7 1.34(2) . ?
C73 H73A 0.9500 . ?
N7 C75 1.41(2) . ?
N7 C74 1.47(2) . ?
C74 H74A 0.9800 . ?
C74 H74B 0.9800 . ?
C74 H74C 0.9800 . ?
C75 H75A 0.9800 . ?
C75 H75B 0.9800 . ?
C75 H75C 0.9800 . ?

loop_
_geom_torsion_atom_site_label_1
_geom_torsion_atom_site_label_2
_geom_torsion_atom_site_label_3
_geom_torsion_atom_site_label_4
_geom_torsion
_geom_torsion_site_symmetry_1
_geom_torsion_site_symmetry_2
_geom_torsion_site_symmetry_3
_geom_torsion_site_symmetry_4
_geom_torsion_publ_flag
N1 Au1 Au2 P2 165.84(13) . . . . ?
P1 Au1 Au2 P2 -10.34(4) . . . . ?
N1 Au1 Au2 S1 -11.67(13) . . . . ?
P1 Au1 Au2 S1 172.14(4) . . . . ?
N1 Au1 Au2 Au2 -95.96(12) . . . 2_556 ?
P1 Au1 Au2 Au2 87.85(4) . . . 2_556 ?
P2 Au2 S1 C1 -37.1(8) . . . . ?
Au1 Au2 S1 C1 15.62(17) . . . . ?
Au2 Au2 S1 C1 173.80(17) 2_556 . . . ?
N1 Au1 P1 C9 108.3(16) . . . . ?
Au2 Au1 P1 C9 -134.06(18) . . . . ?
N1 Au1 P1 C15 -10.4(16) . . . . ?
Au2 Au1 P1 C15 107.23(17) . . . . ?
N1 Au1 P1 C8 -130.3(16) . . . . ?
Au2 Au1 P1 C8 -12.64(16) . . . . ?
S1 Au2 P2 C21 -31.7(8) . . . . ?
Au1 Au2 P2 C21 -84.42(16) . . . . ?
Au2 Au2 P2 C21 117.34(16) 2_556 . . . ?
S1 Au2 P2 C27 -152.3(8) . . . . ?
Au1 Au2 P2 C27 154.99(18) . . . . ?
Au2 Au2 P2 C27 -3.25(18) 2_556 . . . ?
S1 Au2 P2 C8 85.4(8) . . . . ?
Au1 Au2 P2 C8 32.67(16) . . . . ?
Au2 Au2 P2 C8 -125.57(15) 2_556 . . . ?
P1 Au1 N1 C1 124.7(15) . . . . ?
Au2 Au1 N1 C1 6.7(4) . . . . ?
P1 Au1 N1 C2 -47.1(18) . . . . ?
Au2 Au1 N1 C2 -165.1(4) . . . . ?
C7 N2 C1 N1 0.7(6) . . . . ?
C7 N2 C1 S1 -179.9(4) . . . . ?
C2 N1 C1 N2 -1.5(6) . . . . ?
Au1 N1 C1 N2 -174.5(3) . . . . ?
C2 N1 C1 S1 179.1(4) . . . . ?
Au1 N1 C1 S1 6.1(7) . . . . ?
Au2 S1 C1 N2 163.1(4) . . . . ?
Au2 S1 C1 N1 -17.5(5) . . . . ?
C1 N1 C2 C3 -178.6(6) . . . . ?
Au1 N1 C2 C3 -5.0(8) . . . . ?
C1 N1 C2 C7 1.6(5) . . . . ?
Au1 N1 C2 C7 175.2(3) . . . . ?
N1 C2 C3 C4 179.2(5) . . . . ?
C7 C2 C3 C4 -1.0(9) . . . . ?
C2 C3 C4 C5 0.9(9) . . . . ?
C3 C4 C5 C6 0.2(9) . . . . ?
C4 C5 C6 C7 -1.0(8) . . . . ?
N1 C2 C7 C6 -180.0(5) . . . . ?
C3 C2 C7 C6 0.2(8) . . . . ?
N1 C2 C7 N2 -1.3(6) . . . . ?
C3 C2 C7 N2 178.9(5) . . . . ?
C5 C6 C7 C2 0.8(8) . . . . ?
C5 C6 C7 N2 -177.6(5) . . . . ?
C1 N2 C7 C2 0.4(5) . . . . ?
C1 N2 C7 C6 178.9(5) . . . . ?
C9 P1 C8 P2 164.9(3) . . . . ?
C15 P1 C8 P2 -83.6(3) . . . . ?
Au1 P1 C8 P2 38.8(3) . . . . ?
C21 P2 C8 P1 70.3(3) . . . . ?
C27 P2 C8 P1 -178.6(2) . . . . ?
Au2 P2 C8 P1 -50.5(3) . . . . ?
C15 P1 C9 C10 -86.8(5) . . . . ?
C8 P1 C9 C10 26.4(6) . . . . ?
Au1 P1 C9 C10 150.7(5) . . . . ?
C15 P1 C9 C14 88.7(5) . . . . ?
C8 P1 C9 C14 -158.1(4) . . . . ?
Au1 P1 C9 C14 -33.8(5) . . . . ?
C14 C9 C10 C11 0.4(10) . . . . ?
P1 C9 C10 C11 175.8(6) . . . . ?
C9 C10 C11 C12 -2.2(12) . . . . ?
C10 C11 C12 C13 2.8(14) . . . . ?
C11 C12 C13 C14 -1.6(13) . . . . ?
C10 C9 C14 C13 0.8(9) . . . . ?
P1 C9 C14 C13 -174.9(5) . . . . ?
C12 C13 C14 C9 -0.2(11) . . . . ?
C9 P1 C15 C20 37.9(6) . . . . ?
C8 P1 C15 C20 -74.9(5) . . . . ?
Au1 P1 C15 C20 162.5(5) . . . . ?
C9 P1 C15 C16 -141.3(4) . . . . ?
C8 P1 C15 C16 105.9(4) . . . . ?
Au1 P1 C15 C16 -16.7(5) . . . . ?
C20 C15 C16 C17 1.8(9) . . . . ?
P1 C15 C16 C17 -179.0(5) . . . . ?
C15 C16 C17 C18 -1.4(10) . . . . ?
C16 C17 C18 C19 0.6(12) . . . . ?
C17 C18 C19 C20 -0.2(13) . . . . ?
C16 C15 C20 C19 -1.4(10) . . . . ?
P1 C15 C20 C19 179.4(6) . . . . ?
C18 C19 C20 C15 0.6(12) . . . . ?
C27 P2 C21 C26 -69.3(4) . . . . ?
C8 P2 C21 C26 42.0(4) . . . . ?
Au2 P2 C21 C26 163.9(4) . . . . ?
C27 P2 C21 C22 113.2(4) . . . . ?
C8 P2 C21 C22 -135.5(4) . . . . ?
Au2 P2 C21 C22 -13.6(4) . . . . ?
C26 C21 C22 C23 0.1(7) . . . . ?
P2 C21 C22 C23 177.6(4) . . . . ?
C21 C22 C23 C24 -0.1(8) . . . . ?
C22 C23 C24 C25 0.1(9) . . . . ?
C23 C24 C25 C26 0.0(9) . . . . ?
C24 C25 C26 C21 0.0(8) . . . . ?
C22 C21 C26 C25 0.0(7) . . . . ?
P2 C21 C26 C25 -177.5(4) . . . . ?
C21 P2 C27 C28 -52.9(4) . . . . ?
C8 P2 C27 C28 -163.5(4) . . . . ?
Au2 P2 C27 C28 70.7(4) . . . . ?
C21 P2 C27 C32 130.5(4) . . . . ?
C8 P2 C27 C32 19.9(5) . . . . ?
Au2 P2 C27 C32 -105.9(4) . . . . ?
C32 C27 C28 C29 1.9(7) . . . . ?
P2 C27 C28 C29 -174.8(4) . . . . ?
C27 C28 C29 C30 -1.5(8) . . . . ?
C28 C29 C30 C31 0.3(8) . . . . ?
C29 C30 C31 C32 0.4(8) . . . . ?
C30 C31 C32 C27 -0.1(7) . . . . ?
C28 C27 C32 C31 -1.1(7) . . . . ?
P2 C27 C32 C31 175.5(4) . . . . ?
N3 Au3 Au4 P4 177.62(11) . . . . ?
P3 Au3 Au4 P4 -1.13(4) . . . . ?
N3 Au3 Au4 S2 -0.55(11) . . . . ?
P3 Au3 Au4 S2 -179.30(5) . . . . ?
N3 Au3 Au4 Au4 -81.32(11) . . . 2_656 ?
P3 Au3 Au4 Au4 99.93(3) . . . 2_656 ?
P4 Au4 S2 C33 -81.6(14) . . . . ?
Au3 Au4 S2 C33 5.29(16) . . . . ?
Au4 Au4 S2 C33 157.63(16) 2_656 . . . ?
N3 Au3 P3 C47 6(6) . . . . ?
Au4 Au3 P3 C47 98.32(17) . . . . ?
N3 Au3 P3 C41 126(6) . . . . ?
Au4 Au3 P3 C41 -141.09(18) . . . . ?
N3 Au3 P3 C40 -115(6) . . . . ?
Au4 Au3 P3 C40 -22.35(16) . . . . ?
S2 Au4 P4 C53 -5.7(15) . . . . ?
Au3 Au4 P4 C53 -92.57(18) . . . . ?
Au4 Au4 P4 C53 114.95(18) 2_656 . . . ?
S2 Au4 P4 C59 -127.5(14) . . . . ?
Au3 Au4 P4 C59 145.68(19) . . . . ?
Au4 Au4 P4 C59 -6.79(19) 2_656 . . . ?
S2 Au4 P4 C40 111.5(14) . . . . ?
Au3 Au4 P4 C40 24.66(16) . . . . ?
Au4 Au4 P4 C40 -127.82(16) 2_656 . . . ?
P3 Au3 N3 C33 86(6) . . . . ?
Au4 Au3 N3 C33 -6.9(4) . . . . ?
P3 Au3 N3 C34 -82(6) . . . . ?
Au4 Au3 N3 C34 -174.3(4) . . . . ?
C39 N4 C33 N3 -1.0(6) . . . . ?
C39 N4 C33 S2 176.7(3) . . . . ?
C34 N3 C33 N4 1.2(5) . . . . ?
Au3 N3 C33 N4 -168.3(3) . . . . ?
C34 N3 C33 S2 -176.3(3) . . . . ?
Au3 N3 C33 S2 14.1(6) . . . . ?
Au4 S2 C33 N4 170.4(3) . . . . ?
Au4 S2 C33 N3 -12.2(4) . . . . ?
C33 N3 C34 C39 -0.8(5) . . . . ?
Au3 N3 C34 C39 169.2(3) . . . . ?
C33 N3 C34 C35 174.5(5) . . . . ?
Au3 N3 C34 C35 -15.5(7) . . . . ?
N3 C34 C35 C36 -176.2(5) . . . . ?
C39 C34 C35 C36 -1.5(8) . . . . ?
C34 C35 C36 C37 -0.8(8) . . . . ?
C35 C36 C37 C38 1.0(10) . . . . ?
C36 C37 C38 C39 1.1(10) . . . . ?
N3 C34 C39 N4 0.3(6) . . . . ?
C35 C34 C39 N4 -175.5(5) . . . . ?
N3 C34 C39 C38 179.4(5) . . . . ?
C35 C34 C39 C38 3.6(8) . . . . ?
C33 N4 C39 C34 0.4(6) . . . . ?
C33 N4 C39 C38 -178.5(6) . . . . ?
C37 C38 C39 C34 -3.3(9) . . . . ?
C37 C38 C39 N4 175.6(6) . . . . ?
C47 P3 C40 P4 -77.3(3) . . . . ?
C41 P3 C40 P4 172.6(3) . . . . ?
Au3 P3 C40 P4 46.8(3) . . . . ?
C53 P4 C40 P3 73.9(3) . . . . ?
C59 P4 C40 P3 -176.8(2) . . . . ?
Au4 P4 C40 P3 -48.7(3) . . . . ?
C47 P3 C41 C46 93.2(4) . . . . ?
C40 P3 C41 C46 -154.3(4) . . . . ?
Au3 P3 C41 C46 -32.3(5) . . . . ?
C47 P3 C41 C42 -82.2(5) . . . . ?
C40 P3 C41 C42 30.3(5) . . . . ?
Au3 P3 C41 C42 152.3(4) . . . . ?
C46 C41 C42 C43 0.4(8) . . . . ?
P3 C41 C42 C43 175.7(5) . . . . ?
C41 C42 C43 C44 -0.9(9) . . . . ?
C42 C43 C44 C45 0.4(10) . . . . ?
C43 C44 C45 C46 0.6(10) . . . . ?
C42 C41 C46 C45 0.6(8) . . . . ?
P3 C41 C46 C45 -174.8(5) . . . . ?
C44 C45 C46 C41 -1.1(9) . . . . ?
C41 P3 C47 C48 -115.5(4) . . . . ?
C40 P3 C47 C48 134.2(4) . . . . ?
Au3 P3 C47 C48 11.9(4) . . . . ?
C41 P3 C47 C52 61.8(4) . . . . ?
C40 P3 C47 C52 -48.6(4) . . . . ?
Au3 P3 C47 C52 -170.9(3) . . . . ?
C52 C47 C48 C49 1.1(8) . . . . ?
P3 C47 C48 C49 178.4(4) . . . . ?
C47 C48 C49 C50 -0.5(8) . . . . ?
C48 C49 C50 C51 -0.6(8) . . . . ?
C49 C50 C51 C52 1.0(8) . . . . ?
C50 C51 C52 C47 -0.4(8) . . . . ?
C48 C47 C52 C51 -0.7(7) . . . . ?
P3 C47 C52 C51 -178.0(4) . . . . ?
C59 P4 C53 C54 151.7(5) . . . . ?
C40 P4 C53 C54 -98.6(5) . . . . ?
Au4 P4 C53 C54 23.0(5) . . . . ?
C59 P4 C53 C58 -34.6(5) . . . . ?
C40 P4 C53 C58 75.0(5) . . . . ?
Au4 P4 C53 C58 -163.4(4) . . . . ?
C58 C53 C54 C55 -1.9(9) . . . . ?
P4 C53 C54 C55 171.8(5) . . . . ?
C53 C54 C55 C56 0.7(10) . . . . ?
C54 C55 C56 C57 3.2(11) . . . . ?
C55 C56 C57 C58 -5.7(12) . . . . ?
C56 C57 C58 C53 4.4(11) . . . . ?
C54 C53 C58 C57 -0.6(9) . . . . ?
P4 C53 C58 C57 -174.3(5) . . . . ?
C53 P4 C59 C64 121.7(4) . . . . ?
C40 P4 C59 C64 12.6(5) . . . . ?
Au4 P4 C59 C64 -112.0(4) . . . . ?
C53 P4 C59 C60 -58.0(4) . . . . ?
C40 P4 C59 C60 -167.2(4) . . . . ?
Au4 P4 C59 C60 68.2(4) . . . . ?
C64 C59 C60 C61 0.9(7) . . . . ?
P4 C59 C60 C61 -179.4(4) . . . . ?
C59 C60 C61 C62 -0.3(8) . . . . ?
C60 C61 C62 C63 0.0(8) . . . . ?
C61 C62 C63 C64 -0.4(8) . . . . ?
C60 C59 C64 C63 -1.2(7) . . . . ?
P4 C59 C64 C63 179.1(4) . . . . ?
C62 C63 C64 C59 1.0(8) . . . . ?
O1 C67 N5 C69 177.0(10) . . . . ?
O1 C67 N5 C68 -2.2(17) . . . . ?
O2 C70 N6 C72 171.6(17) . . . . ?
O2 C70 N6 C71 -21(2) . . . . ?
O3 C73 N7 C75 -165(6) . . . . ?
O3 C73 N7 C74 -3(13) . . . . ?
